data_2021623
loop_
_publ_author_name
'Li, Xiao-Fei'
'Cheng, Di'
'Meng, Xiang-Ru'
'Yang, Huai-Xia'

_publ_section_title
;
 Effects of two benzenedicarboxylic acids on the construction of Cd^II^
 coordination polymers incorporating a flexible N-donor ligand
;
_journal_coeditor_code LG3237
_journal_issue 6
_journal_name_full 'Acta Crystallographica Section C'
_journal_page_first
;
;
_journal_paper_doi 10.1107/S2053229619005758
_journal_volume 75
_journal_year 2019
_chemical_formula_iupac '[Cd (C8 H4 O4) (C11 H10 N4) (H2 O)], 2H2 O'
_chemical_formula_moiety 'C19 H16 Cd N4 O5, 2(H2 O)'
_chemical_formula_sum 'C19 H20 Cd N4 O7'
_chemical_formula_weight 528.79
_chemical_name_systematic
'Poly[[aqua(\m~2~-benzene-1,3-dicarboxylato-\k^3^<i>O</i>^1^,<i>O</i>^1'^:<i>O</i>^3^){\m~2~-2-[(1<i>H</i>-imidazol-1-yl)methyl]-1<i>H</i>-benzimidazole-\k^2^<i>N</i>:<i>N</i>'}cadmium(II)] dihydrate]'
_space_group_crystal_system triclinic
_space_group_IT_number 2
_space_group_name_Hall '-P 1'
_space_group_name_H-M_alt 'P -1'
_symmetry_space_group_name_Hall '-P 1'
_symmetry_space_group_name_H-M 'P -1'
_atom_sites_solution_hydrogens mixed
_atom_sites_solution_primary direct
_atom_sites_solution_secondary difmap
_audit_creation_method SHELXL-2014/7
_cell_angle_alpha 96.13(3)
_cell_angle_beta 106.88(3)
_cell_angle_gamma 113.57(3)
_cell_formula_units_Z 2
_cell_length_a 8.9624(18)
_cell_length_b 10.256(2)
_cell_length_c 13.070(3)
_cell_measurement_reflns_used 3521
_cell_measurement_temperature 293(2)
_cell_measurement_theta_max 27.8326
_cell_measurement_theta_min 1.6835
_cell_volume 1019.1(6)
_computing_cell_refinement
;
CrystalClear (Rigaku/MSC, 2004)
;
_computing_data_collection
;
CrystalClear (Rigaku/MSC, 2004)
;
_computing_data_reduction
;
CrystalClear (Rigaku/MSC, 2004)
;
_computing_molecular_graphics
;
DIAMOND (Brandenburg & Putz, 2005)
;
_computing_publication_material
;
publCIF (Westrip, 2010)
;
_computing_structure_refinement
;
SHELXL2014 (Sheldrick, 2015)
;
_computing_structure_solution
;
SHELXS97 (Sheldrick, 2008)
;
_diffrn_ambient_temperature 293(2)
_diffrn_detector_area_resol_mean 28.5714
_diffrn_measured_fraction_theta_full 0.998
_diffrn_measured_fraction_theta_max 0.992
_diffrn_measurement_device_type 'Rigaku Saturn'
_diffrn_measurement_method \w
_diffrn_radiation_type MoK\a
_diffrn_radiation_wavelength 0.71073
_diffrn_reflns_av_R_equivalents 0.0282
_diffrn_reflns_av_unetI/netI 0.0340
_diffrn_reflns_limit_h_max 11
_diffrn_reflns_limit_h_min -11
_diffrn_reflns_limit_k_max 13
_diffrn_reflns_limit_k_min -13
_diffrn_reflns_limit_l_max 17
_diffrn_reflns_limit_l_min -17
_diffrn_reflns_number 12704
_diffrn_reflns_theta_full 25.242
_diffrn_reflns_theta_max 27.859
_diffrn_reflns_theta_min 2.240
_diffrn_source 'fine-focus sealed tube'
_exptl_absorpt_coefficient_mu 1.122
_exptl_absorpt_correction_T_max 1.0000
_exptl_absorpt_correction_T_min 0.8878
_exptl_absorpt_correction_type multi-scan
_exptl_absorpt_process_details
;
(CrystalClear; Rigaku/MSC, 2004)
;
_exptl_crystal_colour Colourless
_exptl_crystal_density_diffrn 1.723
_exptl_crystal_description Prism
_exptl_crystal_F_000 532
_exptl_crystal_size_max 0.190
_exptl_crystal_size_mid 0.180
_exptl_crystal_size_min 0.140
_refine_diff_density_max 0.372
_refine_diff_density_min -0.415
_refine_ls_extinction_method none
_refine_ls_goodness_of_fit_ref 1.077
_refine_ls_hydrogen_treatment constr
_refine_ls_matrix_type full
_refine_ls_number_parameters 280
_refine_ls_number_reflns 4811
_refine_ls_number_restraints 0
_refine_ls_restrained_S_all 1.077
_refine_ls_R_factor_all 0.0363
_refine_ls_R_factor_gt 0.0320
_refine_ls_shift/su_max 0.001
_refine_ls_shift/su_mean 0.000
_refine_ls_structure_factor_coef Fsqd
_refine_ls_weighting_details 'w=1/[\s^2^(Fo^2^)+(0.0227P)^2^+0.8447P] where P=(Fo^2^+2Fc^2^)/3'
_refine_ls_weighting_scheme calc
_refine_ls_wR_factor_gt 0.0641
_refine_ls_wR_factor_ref 0.0663
_reflns_number_gt 4470
_reflns_number_total 4811
_reflns_threshold_expression 'I > 2\s(I)'
_cod_data_source_file lg3237sup1.cif
_cod_data_source_block II
_cod_original_cell_volume 1019.1(5)
_cod_database_code 2021623
_shelx_space_group_comment
;
The symmetry employed for this shelxl refinement is uniquely defined
by the following loop, which should always be used as a source of
symmetry information in preference to the above space-group names.
They are only intended as comments.
;
_shelx_estimated_absorpt_t_min 0.815
_shelx_estimated_absorpt_t_max 0.859

loop_
_space_group_symop_operation_xyz
'x, y, z'
'-x, -y, -z'

loop_
_atom_site_type_symbol
_atom_site_label
_atom_site_fract_x
_atom_site_fract_y
_atom_site_fract_z
_atom_site_U_iso_or_equiv
_atom_site_adp_type
_atom_site_calc_flag
_atom_site_occupancy
Cd Cd1 0.68944(2) 0.12523(2) 0.21128(2) 0.02528(6) Uani d 1
O O1 0.6919(3) 0.3532(2) 0.20252(17) 0.0380(4) Uani d 1
O O2 0.7223(3) 0.2578(2) 0.05649(18) 0.0470(5) Uani d 1
O O3 0.6629(3) 0.8389(3) 0.23059(18) 0.0516(6) Uani d 1
O O4 0.7067(3) 0.9521(2) 0.10100(16) 0.0372(4) Uani d 1
O O5 0.3880(2) -0.0067(2) 0.10119(15) 0.0360(4) Uani d 1
H H5A 0.3619 -0.0952 0.0732 0.054 Uiso d 1
H H5B 0.3563 0.0238 0.0447 0.054 Uiso d 1
N N1 0.9928(3) 0.2305(2) 0.28645(19) 0.0318(5) Uani d 1
N N2 1.2513(3) 0.2510(2) 0.29902(17) 0.0291(5) Uani d 1
N N3 0.6203(3) 0.1540(2) 0.36356(16) 0.0259(4) Uani d 1
N N4 0.5000(3) 0.2142(3) 0.47502(17) 0.0311(5) Uani d 1
H H4C 0.4305 0.2388 0.4962 0.037 Uiso d 1
C C1 1.0802(3) 0.1616(3) 0.2643(2) 0.0326(6) Uani d 1
H H1 1.0290 0.0623 0.2288 0.039 Uiso calc 1
C C2 1.1158(4) 0.3728(4) 0.3365(3) 0.0444(7) Uani d 1
H H2 1.0928 0.4485 0.3615 0.053 Uiso calc 1
C C3 1.2755(4) 0.3875(3) 0.3445(3) 0.0443(7) Uani d 1
H H3 1.3807 0.4732 0.3748 0.053 Uiso calc 1
C C4 1.3791(4) 0.2113(4) 0.2755(2) 0.0372(7) Uani d 1
H H4A 1.4488 0.2870 0.2470 0.045 Uiso calc 1
H H4B 1.3169 0.1203 0.2177 0.045 Uiso calc 1
C C5 0.4994(3) 0.1919(3) 0.3718(2) 0.0274(5) Uani d 1
C C6 0.6330(3) 0.1902(3) 0.5405(2) 0.0294(5) Uani d 1
C C7 0.6936(4) 0.2002(3) 0.6534(2) 0.0409(7) Uani d 1
H H7 0.6417 0.2242 0.6997 0.049 Uiso calc 1
C C8 0.8353(4) 0.1724(4) 0.6923(2) 0.0489(8) Uani d 1
H H8 0.8818 0.1796 0.7674 0.059 Uiso calc 1
C C9 0.9112(4) 0.1341(4) 0.6230(3) 0.0471(8) Uani d 1
H H9 1.0065 0.1161 0.6530 0.057 Uiso calc 1
C C10 0.8489(4) 0.1220(3) 0.5109(2) 0.0370(6) Uani d 1
H H10 0.8987 0.0945 0.4646 0.044 Uiso calc 1
C C11 0.7082(3) 0.1527(3) 0.4703(2) 0.0277(5) Uani d 1
C C12 0.7150(3) 0.3602(3) 0.1122(2) 0.0294(5) Uani d 1
C C13 0.7389(3) 0.4968(3) 0.0734(2) 0.0276(5) Uani d 1
C C14 0.8044(4) 0.5227(3) -0.0100(2) 0.0403(7) Uani d 1
H H14 0.8262 0.4522 -0.0450 0.048 Uiso calc 1
C C15 0.8375(5) 0.6523(4) -0.0414(3) 0.0517(9) Uani d 1
H H15 0.8853 0.6706 -0.0958 0.062 Uiso calc 1
C C16 0.7996(4) 0.7556(3) 0.0080(2) 0.0407(7) Uani d 1
H H16 0.8210 0.8426 -0.0140 0.049 Uiso calc 1
C C17 0.7299(3) 0.7302(3) 0.0900(2) 0.0280(5) Uani d 1
C C18 0.7018(3) 0.6010(3) 0.1230(2) 0.0269(5) Uani d 1
H H18 0.6576 0.5838 0.1790 0.032 Uiso calc 1
C C19 0.6940(3) 0.8451(3) 0.1449(2) 0.0312(6) Uani d 1
O O6 0.6667(3) 0.7024(3) 0.4051(2) 0.0616(7) Uani d 1
H H6A 0.6691 0.7430 0.3518 0.092 Uiso d 1
H H6B 0.7357 0.6706 0.4396 0.092 Uiso d 1
O O7 0.8453(5) 0.5288(3) 0.4128(2) 0.0909(10) Uani d 1
H H7A 0.8067 0.4604 0.3551 0.136 Uiso d 1
H H7B 0.9044 0.5982 0.3892 0.136 Uiso d 1

loop_
_atom_site_aniso_label
_atom_site_aniso_U_11
_atom_site_aniso_U_22
_atom_site_aniso_U_33
_atom_site_aniso_U_12
_atom_site_aniso_U_13
_atom_site_aniso_U_23
Cd1 0.02621(10) 0.02688(10) 0.02839(10) 0.01539(8) 0.01257(7) 0.00763(7)
O1 0.0502(12) 0.0338(10) 0.0451(11) 0.0250(9) 0.0259(10) 0.0200(9)
O2 0.0682(15) 0.0280(10) 0.0486(13) 0.0293(11) 0.0174(11) 0.0047(9)
O3 0.0832(17) 0.0559(14) 0.0469(13) 0.0510(13) 0.0365(12) 0.0184(11)
O4 0.0485(12) 0.0273(10) 0.0414(11) 0.0252(9) 0.0130(9) 0.0078(8)
O5 0.0382(11) 0.0339(10) 0.0323(10) 0.0184(9) 0.0079(8) 0.0002(8)
N1 0.0242(11) 0.0362(12) 0.0399(12) 0.0169(10) 0.0134(10) 0.0105(10)
N2 0.0237(11) 0.0392(13) 0.0297(11) 0.0184(10) 0.0112(9) 0.0085(10)
N3 0.0244(10) 0.0326(11) 0.0269(10) 0.0165(9) 0.0119(9) 0.0094(9)
N4 0.0281(11) 0.0443(13) 0.0283(11) 0.0210(10) 0.0139(9) 0.0084(10)
C1 0.0280(13) 0.0332(14) 0.0402(15) 0.0174(11) 0.0120(11) 0.0104(12)
C2 0.0387(17) 0.0456(18) 0.0492(18) 0.0254(14) 0.0125(14) -0.0031(14)
C3 0.0286(15) 0.0368(16) 0.0544(19) 0.0110(12) 0.0078(13) -0.0029(14)
C4 0.0300(14) 0.064(2) 0.0299(13) 0.0314(14) 0.0136(11) 0.0125(13)
C5 0.0220(12) 0.0344(14) 0.0282(12) 0.0139(10) 0.0110(10) 0.0073(11)
C6 0.0264(13) 0.0318(14) 0.0283(13) 0.0118(11) 0.0096(10) 0.0072(11)
C7 0.0423(17) 0.0493(18) 0.0304(14) 0.0193(14) 0.0138(13) 0.0123(13)
C8 0.0442(18) 0.066(2) 0.0324(15) 0.0225(16) 0.0080(13) 0.0244(15)
C9 0.0316(16) 0.066(2) 0.0485(18) 0.0263(15) 0.0099(13) 0.0308(16)
C10 0.0313(14) 0.0462(17) 0.0438(16) 0.0227(13) 0.0166(12) 0.0210(14)
C11 0.0215(12) 0.0301(13) 0.0305(13) 0.0103(10) 0.0091(10) 0.0108(11)
C12 0.0241(12) 0.0224(12) 0.0393(14) 0.0122(10) 0.0063(11) 0.0066(11)
C13 0.0310(13) 0.0240(12) 0.0295(13) 0.0161(11) 0.0081(10) 0.0067(10)
C14 0.064(2) 0.0416(16) 0.0393(15) 0.0390(15) 0.0277(15) 0.0156(13)
C15 0.088(3) 0.059(2) 0.0500(18) 0.053(2) 0.0483(19) 0.0333(17)
C16 0.060(2) 0.0386(16) 0.0439(16) 0.0333(15) 0.0263(15) 0.0229(13)
C17 0.0298(13) 0.0260(13) 0.0313(13) 0.0174(11) 0.0088(11) 0.0068(10)
C18 0.0292(13) 0.0264(13) 0.0296(13) 0.0160(11) 0.0120(10) 0.0074(10)
C19 0.0305(14) 0.0278(13) 0.0341(14) 0.0185(11) 0.0046(11) 0.0031(11)
O6 0.0771(17) 0.0895(19) 0.0635(15) 0.0585(16) 0.0505(14) 0.0381(14)
O7 0.139(3) 0.0602(18) 0.0689(19) 0.0509(19) 0.0290(19) 0.0007(15)

loop_
_atom_type_symbol
_atom_type_description
_atom_type_scat_dispersion_real
_atom_type_scat_dispersion_imag
_atom_type_scat_source
C C 0.0033 0.0016 'International Tables Vol C Tables 4.2.6.8 and 6.1.1.4'
H H 0.0000 0.0000 'International Tables Vol C Tables 4.2.6.8 and 6.1.1.4'
Cd Cd -0.8075 1.2024 'International Tables Vol C Tables 4.2.6.8 and 6.1.1.4'
N N 0.0061 0.0033 'International Tables Vol C Tables 4.2.6.8 and 6.1.1.4'
O O 0.0106 0.0060 'International Tables Vol C Tables 4.2.6.8 and 6.1.1.4'

loop_
_geom_angle_atom_site_label_1
_geom_angle_atom_site_label_2
_geom_angle_atom_site_label_3
_geom_angle_site_symmetry_1
_geom_angle_site_symmetry_3
_geom_angle
_geom_angle_publ_flag
O4 Cd1 N3 1_545 . 139.23(8) y
O4 Cd1 N1 1_545 . 85.63(8) y
N3 Cd1 N1 . . 102.23(8) y
O4 Cd1 O1 1_545 . 135.48(7) y
N3 Cd1 O1 . . 84.65(8) y
N1 Cd1 O1 . . 92.40(8) y
O4 Cd1 O5 1_545 . 82.68(8) y
N3 Cd1 O5 . . 89.69(8) y
N1 Cd1 O5 . . 167.43(7) y
O1 Cd1 O5 . . 92.68(8) y
O4 Cd1 O2 1_545 . 82.93(7) y
N3 Cd1 O2 . . 136.73(7) y
N1 Cd1 O2 . . 87.33(8) y
O1 Cd1 O2 . . 52.56(7) y
O5 Cd1 O2 . . 86.65(8) y
C12 O1 Cd1 . . 98.23(16) ?
C12 O2 Cd1 . . 87.68(17) ?
C19 O4 Cd1 . 1_565 109.56(17) ?
Cd1 O5 H5A . . 110.5 ?
Cd1 O5 H5B . . 114.5 ?
H5A O5 H5B . . 102.9 ?
C1 N1 C2 . . 105.0(2) ?
C1 N1 Cd1 . . 122.19(19) ?
C2 N1 Cd1 . . 131.29(18) ?
C1 N2 C3 . . 106.9(2) ?
C1 N2 C4 . . 124.8(2) ?
C3 N2 C4 . . 127.7(2) ?
C5 N3 C11 . . 105.2(2) ?
C5 N3 Cd1 . . 126.60(17) ?
C11 N3 Cd1 . . 127.82(16) ?
C5 N4 C6 . . 107.1(2) ?
C5 N4 H4C . . 126.4 ?
C6 N4 H4C . . 126.5 ?
N1 C1 N2 . . 112.0(2) ?
N1 C1 H1 . . 124.0 ?
N2 C1 H1 . . 124.0 ?
C3 C2 N1 . . 110.1(3) ?
C3 C2 H2 . . 125.0 ?
N1 C2 H2 . . 125.0 ?
C2 C3 N2 . . 106.1(3) ?
C2 C3 H3 . . 127.0 ?
N2 C3 H3 . . 127.0 ?
N2 C4 C5 . 1_655 115.1(2) ?
N2 C4 H4A . . 108.5 ?
C5 C4 H4A 1_655 . 108.5 ?
N2 C4 H4B . . 108.5 ?
C5 C4 H4B 1_655 . 108.5 ?
H4A C4 H4B . . 107.5 ?
N3 C5 N4 . . 113.1(2) ?
N3 C5 C4 . 1_455 122.4(2) ?
N4 C5 C4 . 1_455 124.5(2) ?
N4 C6 C11 . . 105.8(2) ?
N4 C6 C7 . . 131.5(3) ?
C11 C6 C7 . . 122.6(3) ?
C8 C7 C6 . . 115.8(3) ?
C8 C7 H7 . . 122.1 ?
C6 C7 H7 . . 122.1 ?
C7 C8 C9 . . 122.2(3) ?
C7 C8 H8 . . 118.9 ?
C9 C8 H8 . . 118.9 ?
C10 C9 C8 . . 121.8(3) ?
C10 C9 H9 . . 119.1 ?
C8 C9 H9 . . 119.1 ?
C9 C10 C11 . . 116.9(3) ?
C9 C10 H10 . . 121.5 ?
C11 C10 H10 . . 121.5 ?
C6 C11 C10 . . 120.6(2) ?
C6 C11 N3 . . 108.8(2) ?
C10 C11 N3 . . 130.5(2) ?
O2 C12 O1 . . 121.5(2) ?
O2 C12 C13 . . 119.9(3) ?
O1 C12 C13 . . 118.6(2) ?
C14 C13 C18 . . 119.4(2) ?
C14 C13 C12 . . 119.8(2) ?
C18 C13 C12 . . 120.8(2) ?
C15 C14 C13 . . 120.3(3) ?
C15 C14 H14 . . 119.9 ?
C13 C14 H14 . . 119.9 ?
C14 C15 C16 . . 120.0(3) ?
C14 C15 H15 . . 120.0 ?
C16 C15 H15 . . 120.0 ?
C15 C16 C17 . . 120.5(3) ?
C15 C16 H16 . . 119.8 ?
C17 C16 H16 . . 119.8 ?
C18 C17 C16 . . 118.8(2) ?
C18 C17 C19 . . 121.3(2) ?
C16 C17 C19 . . 119.8(2) ?
C17 C18 C13 . . 120.9(2) ?
C17 C18 H18 . . 119.6 ?
C13 C18 H18 . . 119.6 ?
O3 C19 O4 . . 122.3(2) ?
O3 C19 C17 . . 121.5(2) ?
O4 C19 C17 . . 116.2(2) ?
H6A O6 H6B . . 129.3 ?
H7A O7 H7B . . 96.6 ?

loop_
_geom_bond_atom_site_label_1
_geom_bond_atom_site_label_2
_geom_bond_site_symmetry_2
_geom_bond_distance
_geom_bond_publ_flag
Cd1 O4 1_545 2.2487(19) y
Cd1 N3 . 2.274(2) y
Cd1 N1 . 2.323(2) y
Cd1 O1 . 2.3450(19) y
Cd1 O5 . 2.367(2) y
Cd1 O2 . 2.577(2) y
O1 C12 . 1.261(3) ?
O2 C12 . 1.248(3) ?
O3 C19 . 1.232(3) ?
O4 C19 . 1.273(3) ?
O4 Cd1 1_565 2.2487(19) ?
O5 H5A . 0.8500 ?
O5 H5B . 0.8501 ?
N1 C1 . 1.314(3) ?
N1 C2 . 1.366(4) ?
N2 C1 . 1.334(3) ?
N2 C3 . 1.365(4) ?
N2 C4 . 1.457(3) ?
N3 C5 . 1.316(3) ?
N3 C11 . 1.394(3) ?
N4 C5 . 1.342(3) ?
N4 C6 . 1.379(3) ?
N4 H4C . 0.8599 ?
C1 H1 . 0.9300 ?
C2 C3 . 1.349(4) ?
C2 H2 . 0.9300 ?
C3 H3 . 0.9300 ?
C4 C5 1_655 1.491(3) ?
C4 H4A . 0.9700 ?
C4 H4B . 0.9700 ?
C5 C4 1_455 1.491(3) ?
C6 C11 . 1.392(3) ?
C6 C7 . 1.393(4) ?
C7 C8 . 1.378(4) ?
C7 H7 . 0.9300 ?
C8 C9 . 1.390(5) ?
C8 H8 . 0.9300 ?
C9 C10 . 1.380(4) ?
C9 H9 . 0.9300 ?
C10 C11 . 1.391(3) ?
C10 H10 . 0.9300 ?
C12 C13 . 1.497(4) ?
C13 C14 . 1.384(4) ?
C13 C18 . 1.390(3) ?
C14 C15 . 1.377(4) ?
C14 H14 . 0.9300 ?
C15 C16 . 1.387(4) ?
C15 H15 . 0.9300 ?
C16 C17 . 1.388(4) ?
C16 H16 . 0.9300 ?
C17 C18 . 1.387(3) ?
C17 C19 . 1.505(3) ?
C18 H18 . 0.9300 ?
O6 H6A . 0.8501 ?
O6 H6B . 0.8500 ?
O7 H7A . 0.8500 ?
O7 H7B . 0.8500 ?

loop_
_geom_hbond_atom_site_label_D
_geom_hbond_atom_site_label_H
_geom_hbond_atom_site_label_A
_geom_hbond_site_symmetry_A
_geom_hbond_distance_DH
_geom_hbond_distance_HA
_geom_hbond_distance_DA
_geom_hbond_angle_DHA
N4 H4C O6 2_666 0.86 1.92 2.741(3) 159
O5 H5A O2 2_655 0.85 1.97 2.739(3) 151
O5 H5B O4 2_665 0.85 1.90 2.722(3) 164
O6 H6A O3 . 0.85 1.95 2.800(3) 176
O6 H6B O7 . 0.85 2.11 2.823(4) 142
O7 H7A O1 . 0.85 1.92 2.730(4) 160

loop_
_geom_torsion_atom_site_label_1
_geom_torsion_atom_site_label_2
_geom_torsion_atom_site_label_3
_geom_torsion_atom_site_label_4
_geom_torsion_site_symmetry_1
_geom_torsion_site_symmetry_4
_geom_torsion
C2 N1 C1 N2 . . 1.1(3)
Cd1 N1 C1 N2 . . 168.39(17)
C3 N2 C1 N1 . . -1.3(3)
C4 N2 C1 N1 . . -172.7(2)
C1 N1 C2 C3 . . -0.4(4)
Cd1 N1 C2 C3 . . -166.1(2)
N1 C2 C3 N2 . . -0.4(4)
C1 N2 C3 C2 . . 1.0(3)
C4 N2 C3 C2 . . 172.1(3)
C1 N2 C4 C5 . 1_655 -108.5(3)
C3 N2 C4 C5 . 1_655 81.9(4)
C11 N3 C5 N4 . . -0.6(3)
Cd1 N3 C5 N4 . . -173.83(16)
C11 N3 C5 C4 . 1_455 177.9(2)
Cd1 N3 C5 C4 . 1_455 4.6(4)
C6 N4 C5 N3 . . 0.5(3)
C6 N4 C5 C4 . 1_455 -177.9(3)
C5 N4 C6 C11 . . -0.2(3)
C5 N4 C6 C7 . . 178.7(3)
N4 C6 C7 C8 . . -177.9(3)
C11 C6 C7 C8 . . 0.8(4)
C6 C7 C8 C9 . . -1.1(5)
C7 C8 C9 C10 . . 0.2(5)
C8 C9 C10 C11 . . 1.2(5)
N4 C6 C11 C10 . . 179.6(2)
C7 C6 C11 C10 . . 0.6(4)
N4 C6 C11 N3 . . -0.2(3)
C7 C6 C11 N3 . . -179.2(2)
C9 C10 C11 C6 . . -1.5(4)
C9 C10 C11 N3 . . 178.2(3)
C5 N3 C11 C6 . . 0.5(3)
Cd1 N3 C11 C6 . . 173.58(17)
C5 N3 C11 C10 . . -179.2(3)
Cd1 N3 C11 C10 . . -6.1(4)
Cd1 O2 C12 O1 . . -2.4(3)
Cd1 O2 C12 C13 . . 175.9(2)
Cd1 O1 C12 O2 . . 2.6(3)
Cd1 O1 C12 C13 . . -175.69(19)
O2 C12 C13 C14 . . -13.5(4)
O1 C12 C13 C14 . . 164.9(3)
O2 C12 C13 C18 . . 168.8(2)
O1 C12 C13 C18 . . -12.8(4)
C18 C13 C14 C15 . . 1.9(4)
C12 C13 C14 C15 . . -175.8(3)
C13 C14 C15 C16 . . -2.2(5)
C14 C15 C16 C17 . . 0.7(5)
C15 C16 C17 C18 . . 1.1(4)
C15 C16 C17 C19 . . 178.4(3)
C16 C17 C18 C13 . . -1.4(4)
C19 C17 C18 C13 . . -178.6(2)
C14 C13 C18 C17 . . -0.1(4)
C12 C13 C18 C17 . . 177.6(2)
Cd1 O4 C19 O3 1_565 . 5.2(3)
Cd1 O4 C19 C17 1_565 . -171.14(17)
C18 C17 C19 O3 . . 10.7(4)
C16 C17 C19 O3 . . -166.6(3)
C18 C17 C19 O4 . . -172.9(2)
C16 C17 C19 O4 . . 9.8(4)

_cod_database_fobs_code 2021623
